data_1505118
loop_
_publ_author_name
'Du, Hongzhi'
'Pang, Xuan'
'Yu, Haiyang'
'Zhuang, Xiuli'
'Chen, Xuesi'
'Cui, Dongmei'
'Wang, Xianhong'
'Jing, Xiabin'

_publ_section_title
;
 Polymerization ofrac-Lactide Using Schiff Base Aluminum
 Catalysts:&#x00A0; Structure, Activity, and Stereoselectivity
;
_journal_issue 6
_journal_name_full Macromolecules
_journal_page_first 1904
_journal_paper_doi 10.1021/ma062194u
_journal_volume 40
_journal_year 2007
_chemical_formula_sum 'C36 H55 Al N2 O2'
_chemical_formula_weight 574.80
_chemical_name_systematic
; 
 ? 
;
_space_group_IT_number 14
_symmetry_cell_setting monoclinic
_symmetry_space_group_name_Hall '-P 2ybc'
_symmetry_space_group_name_H-M 'P 1 21/c 1'
_atom_sites_solution_hydrogens geom
_atom_sites_solution_primary direct
_atom_sites_solution_secondary difmap
_audit_creation_method SHELXL-97
_cell_angle_alpha 90.00
_cell_angle_beta 104.4920(10)
_cell_angle_gamma 90.00
_cell_formula_units_Z 4
_cell_length_a 11.4152(7)
_cell_length_b 26.7147(15)
_cell_length_c 11.6640(7)
_cell_measurement_reflns_used 2123
_cell_measurement_temperature 187(2)
_cell_measurement_theta_max 20.90
_cell_measurement_theta_min 2.36
_cell_volume 3443.8(4)
_computing_cell_refinement 'Bruker SMART'
_computing_data_collection 'Bruker SMART'
_computing_data_reduction 'Bruker SAINT'
_computing_molecular_graphics 'Bruker SHELXTL'
_computing_publication_material 'Bruker SHELXTL'
_computing_structure_refinement 'SHELXL-97 (Sheldrick, 1997)'
_computing_structure_solution 'SHELXS-97 (Sheldrick, 1990)'
_diffrn_ambient_temperature 187(2)
_diffrn_measured_fraction_theta_full 0.995
_diffrn_measured_fraction_theta_max 0.995
_diffrn_measurement_device_type 'CCD area detector'
_diffrn_measurement_method 'phi and omega scans'
_diffrn_radiation_monochromator graphite
_diffrn_radiation_source 'fine-focus sealed tube'
_diffrn_radiation_type MoK\a
_diffrn_radiation_wavelength 0.71073
_diffrn_reflns_av_R_equivalents 0.0569
_diffrn_reflns_av_sigmaI/netI 0.0737
_diffrn_reflns_limit_h_max 11
_diffrn_reflns_limit_h_min -14
_diffrn_reflns_limit_k_max 33
_diffrn_reflns_limit_k_min -29
_diffrn_reflns_limit_l_max 13
_diffrn_reflns_limit_l_min -14
_diffrn_reflns_number 19046
_diffrn_reflns_theta_full 26.06
_diffrn_reflns_theta_max 26.06
_diffrn_reflns_theta_min 1.52
_exptl_absorpt_coefficient_mu 0.091
_exptl_absorpt_correction_T_max 0.9949
_exptl_absorpt_correction_T_min 0.9793
_exptl_absorpt_correction_type multi-scan
_exptl_crystal_density_diffrn 1.109
_exptl_crystal_density_method 'not measured'
_exptl_crystal_F_000 1256
_exptl_crystal_size_max 0.23
_exptl_crystal_size_mid 0.15
_exptl_crystal_size_min 0.06
_refine_diff_density_max 0.389
_refine_diff_density_min -0.210
_refine_diff_density_rms 0.048
_refine_ls_extinction_method none
_refine_ls_goodness_of_fit_ref 0.988
_refine_ls_hydrogen_treatment constr
_refine_ls_matrix_type full
_refine_ls_number_parameters 385
_refine_ls_number_reflns 6778
_refine_ls_number_restraints 0
_refine_ls_restrained_S_all 0.988
_refine_ls_R_factor_all 0.1021
_refine_ls_R_factor_gt 0.0607
_refine_ls_shift/su_max 0.000
_refine_ls_shift/su_mean 0.000
_refine_ls_structure_factor_coef Fsqd
_refine_ls_weighting_details 'calc w=1/[\s^2^(Fo^2^)+(0.0646P)^2^+0.5202P] where P=(Fo^2^+2Fc^2^)/3'
_refine_ls_weighting_scheme calc
_refine_ls_wR_factor_gt 0.1275
_refine_ls_wR_factor_ref 0.1470
_reflns_number_gt 4445
_reflns_number_total 6778
_reflns_threshold_expression >2sigma(I)
_cod_data_source_file ma062194usi20060921_055812.cif
_cod_data_source_block p179
_cod_depositor_comments
;
The following automatic conversions were performed:

'_symmetry_cell_setting' value 'Monoclinic' changed to 'monoclinic'
according to /home/saulius/struct/CIF-dictionaries/cif_core.dic
dictionary named 'cif_core.dic' version 2.4.1 from
2010-06-29.

'_exptl_absorpt_correction_type' value 'Multi-scan'
changed to 'multi-scan' according to
/home/saulius/struct/CIF-dictionaries/cif_core.dic dictionary named
'cif_core.dic' version 2.4.1 from 2010-06-29.

Automatic conversion script
Id: cif_fix_values 1715 2011-07-08 13:25:40Z adriana 
;
_cod_original_sg_symbol_H-M P2(1)/c
_cod_database_code 1505118

loop_
_symmetry_equiv_pos_as_xyz
'x, y, z'
'-x, y+1/2, -z+1/2'
'-x, -y, -z'
'x, -y-1/2, z-1/2'

loop_
_atom_site_label
_atom_site_type_symbol
_atom_site_fract_x
_atom_site_fract_y
_atom_site_fract_z
_atom_site_U_iso_or_equiv
_atom_site_adp_type
_atom_site_occupancy
_atom_site_symmetry_multiplicity
_atom_site_calc_flag
_atom_site_refinement_flags
Al Al 0.75186(7) 0.01592(3) 0.11107(6) 0.02542(19) Uani 1 1 d .
C1 C 0.6011(2) 0.08780(8) 0.1900(2) 0.0274(6) Uani 1 1 d .
C2 C 0.5417(2) 0.10397(9) 0.0745(2) 0.0321(6) Uani 1 1 d .
C3 C 0.4691(2) 0.14728(9) 0.0566(2) 0.0378(7) Uani 1 1 d .
H3 H 0.4297 0.1570 -0.0219 0.045 Uiso 1 1 calc R
C4 C 0.4538(2) 0.17560(9) 0.1493(2) 0.0357(6) Uani 1 1 d .
C5 C 0.5110(2) 0.15806(9) 0.2635(2) 0.0314(6) Uani 1 1 d .
H5 H 0.4995 0.1769 0.3288 0.038 Uiso 1 1 calc R
C6 C 0.5824(2) 0.11576(8) 0.2883(2) 0.0261(5) Uani 1 1 d .
C7 C 0.3800(3) 0.22408(10) 0.1346(2) 0.0441(7) Uani 1 1 d .
C8 C 0.3391(3) 0.23953(12) 0.0047(3) 0.0655(10) Uani 1 1 d .
H8A H 0.4101 0.2438 -0.0273 0.098 Uiso 1 1 calc R
H8B H 0.2946 0.2712 -0.0017 0.098 Uiso 1 1 calc R
H8C H 0.2865 0.2135 -0.0402 0.098 Uiso 1 1 calc R
C9 C 0.2683(3) 0.21668(11) 0.1832(3) 0.0547(8) Uani 1 1 d .
H9A H 0.2155 0.1913 0.1360 0.082 Uiso 1 1 calc R
H9B H 0.2242 0.2484 0.1789 0.082 Uiso 1 1 calc R
H9C H 0.2937 0.2056 0.2658 0.082 Uiso 1 1 calc R
C10 C 0.4586(3) 0.26634(10) 0.2032(3) 0.0615(10) Uani 1 1 d .
H10A H 0.4875 0.2568 0.2866 0.092 Uiso 1 1 calc R
H10B H 0.4104 0.2970 0.1970 0.092 Uiso 1 1 calc R
H10C H 0.5280 0.2721 0.1696 0.092 Uiso 1 1 calc R
C11 C 0.6432(2) 0.10041(9) 0.4161(2) 0.0282(6) Uani 1 1 d .
C12 C 0.6044(3) 0.04736(9) 0.4409(2) 0.0367(7) Uani 1 1 d .
H12A H 0.5170 0.0468 0.4339 0.055 Uiso 1 1 calc R
H12B H 0.6475 0.0373 0.5212 0.055 Uiso 1 1 calc R
H12C H 0.6239 0.0240 0.3836 0.055 Uiso 1 1 calc R
C13 C 0.7812(2) 0.10263(9) 0.4368(2) 0.0367(6) Uani 1 1 d .
H13A H 0.8069 0.0789 0.3838 0.055 Uiso 1 1 calc R
H13B H 0.8196 0.0938 0.5192 0.055 Uiso 1 1 calc R
H13C H 0.8054 0.1366 0.4205 0.055 Uiso 1 1 calc R
C14 C 0.6083(3) 0.13528(10) 0.5068(2) 0.0393(7) Uani 1 1 d .
H14A H 0.6343 0.1695 0.4954 0.059 Uiso 1 1 calc R
H14B H 0.6479 0.1240 0.5870 0.059 Uiso 1 1 calc R
H14C H 0.5203 0.1347 0.4957 0.059 Uiso 1 1 calc R
C15 C 0.5517(2) 0.07649(9) -0.0283(2) 0.0352(6) Uani 1 1 d .
H15 H 0.5003 0.0865 -0.1020 0.042 Uiso 1 1 calc R
C16 C 0.8286(2) -0.08073(8) 0.2026(2) 0.0245(5) Uani 1 1 d .
C17 C 0.8693(2) -0.09692(8) 0.1036(2) 0.0269(6) Uani 1 1 d .
C18 C 0.9427(2) -0.13942(8) 0.1114(2) 0.0289(6) Uani 1 1 d .
H18 H 0.9671 -0.1499 0.0431 0.035 Uiso 1 1 calc R
C19 C 0.9810(2) -0.16659(8) 0.2147(2) 0.0272(6) Uani 1 1 d .
C20 C 0.9372(2) -0.15006(8) 0.3109(2) 0.0273(6) Uani 1 1 d .
H20 H 0.9610 -0.1684 0.3827 0.033 Uiso 1 1 calc R
C21 C 0.8620(2) -0.10897(8) 0.3087(2) 0.0248(5) Uani 1 1 d .
C22 C 1.0647(2) -0.21193(9) 0.2211(2) 0.0319(6) Uani 1 1 d .
C23 C 0.9980(3) -0.25379(9) 0.1418(3) 0.0455(8) Uani 1 1 d .
H23A H 0.9286 -0.2647 0.1708 0.068 Uiso 1 1 calc R
H23B H 1.0530 -0.2821 0.1434 0.068 Uiso 1 1 calc R
H23C H 0.9696 -0.2414 0.0605 0.068 Uiso 1 1 calc R
C24 C 1.1767(3) -0.19731(11) 0.1792(3) 0.0525(8) Uani 1 1 d .
H24A H 1.1520 -0.1869 0.0960 0.079 Uiso 1 1 calc R
H24B H 1.2313 -0.2261 0.1870 0.079 Uiso 1 1 calc R
H24C H 1.2184 -0.1696 0.2276 0.079 Uiso 1 1 calc R
C25 C 1.1077(3) -0.23293(10) 0.3467(2) 0.0491(8) Uani 1 1 d .
H25A H 1.1501 -0.2067 0.4000 0.074 Uiso 1 1 calc R
H25B H 1.1628 -0.2611 0.3468 0.074 Uiso 1 1 calc R
H25C H 1.0377 -0.2445 0.3739 0.074 Uiso 1 1 calc R
C26 C 0.8215(2) -0.09267(8) 0.4192(2) 0.0257(5) Uani 1 1 d .
C27 C 0.8764(2) -0.04125(8) 0.4598(2) 0.0320(6) Uani 1 1 d .
H27A H 0.8489 -0.0168 0.3961 0.048 Uiso 1 1 calc R
H27B H 0.9649 -0.0435 0.4793 0.048 Uiso 1 1 calc R
H27C H 0.8505 -0.0306 0.5300 0.048 Uiso 1 1 calc R
C28 C 0.8650(3) -0.12893(9) 0.5227(2) 0.0381(7) Uani 1 1 d .
H28A H 0.8357 -0.1176 0.5905 0.057 Uiso 1 1 calc R
H28B H 0.9536 -0.1299 0.5448 0.057 Uiso 1 1 calc R
H28C H 0.8334 -0.1625 0.4990 0.057 Uiso 1 1 calc R
C29 C 0.6828(2) -0.09032(9) 0.3913(2) 0.0343(6) Uani 1 1 d .
H29A H 0.6528 -0.0665 0.3268 0.051 Uiso 1 1 calc R
H29B H 0.6580 -0.0794 0.4619 0.051 Uiso 1 1 calc R
H29C H 0.6492 -0.1236 0.3673 0.051 Uiso 1 1 calc R
C30 C 0.8332(2) -0.07119(9) -0.0083(2) 0.0288(6) Uani 1 1 d .
H30 H 0.8479 -0.0875 -0.0756 0.035 Uiso 1 1 calc R
C31 C 0.6159(2) 0.01461(10) -0.1438(2) 0.0359(6) Uani 1 1 d .
H31A H 0.5886 0.0387 -0.2096 0.043 Uiso 1 1 calc R
H31B H 0.5565 -0.0131 -0.1546 0.043 Uiso 1 1 calc R
C32 C 0.7403(2) -0.00589(9) -0.1448(2) 0.0303(6) Uani 1 1 d .
C33 C 0.8247(3) 0.03723(9) -0.1584(2) 0.0388(7) Uani 1 1 d .
H33A H 0.8245 0.0627 -0.0981 0.058 Uiso 1 1 calc R
H33B H 0.7964 0.0521 -0.2374 0.058 Uiso 1 1 calc R
H33C H 0.9070 0.0244 -0.1485 0.058 Uiso 1 1 calc R
C34 C 0.7292(3) -0.04353(9) -0.2455(2) 0.0380(7) Uani 1 1 d .
H34A H 0.8097 -0.0560 -0.2462 0.057 Uiso 1 1 calc R
H34B H 0.6926 -0.0272 -0.3211 0.057 Uiso 1 1 calc R
H34C H 0.6782 -0.0716 -0.2336 0.057 Uiso 1 1 calc R
C35 C 0.9027(2) 0.05555(9) 0.1485(2) 0.0360(6) Uani 1 1 d .
H35A H 0.9500 0.0458 0.2286 0.043 Uiso 1 1 calc R
H35B H 0.9505 0.0458 0.0921 0.043 Uiso 1 1 calc R
C36 C 0.8911(3) 0.11344(10) 0.1457(3) 0.0499(8) Uani 1 1 d .
H36A H 0.8510 0.1243 0.0652 0.075 Uiso 1 1 calc R
H36B H 0.9719 0.1285 0.1698 0.075 Uiso 1 1 calc R
H36C H 0.8431 0.1241 0.2003 0.075 Uiso 1 1 calc R
N1 N 0.62362(19) 0.03965(7) -0.03015(17) 0.0311(5) Uani 1 1 d .
N2 N 0.78270(18) -0.02802(7) -0.02419(16) 0.0266(5) Uani 1 1 d .
O1 O 0.66785(15) 0.04707(6) 0.20558(13) 0.0290(4) Uani 1 1 d .
O2 O 0.75884(16) -0.04037(6) 0.19580(14) 0.0299(4) Uani 1 1 d .

loop_
_atom_site_aniso_label
_atom_site_aniso_U_11
_atom_site_aniso_U_22
_atom_site_aniso_U_33
_atom_site_aniso_U_23
_atom_site_aniso_U_13
_atom_site_aniso_U_12
Al 0.0281(4) 0.0249(4) 0.0231(4) 0.0016(3) 0.0061(3) 0.0032(3)
C1 0.0268(14) 0.0260(13) 0.0302(14) 0.0053(11) 0.0087(11) 0.0033(11)
C2 0.0320(15) 0.0339(14) 0.0301(14) 0.0053(11) 0.0073(11) 0.0085(12)
C3 0.0373(17) 0.0411(16) 0.0344(15) 0.0107(12) 0.0077(12) 0.0112(13)
C4 0.0336(16) 0.0342(14) 0.0402(16) 0.0070(12) 0.0110(12) 0.0096(12)
C5 0.0313(15) 0.0300(14) 0.0339(14) 0.0008(11) 0.0099(12) 0.0044(12)
C6 0.0242(14) 0.0246(12) 0.0309(14) 0.0051(10) 0.0094(11) 0.0015(11)
C7 0.0481(19) 0.0381(16) 0.0452(17) 0.0100(13) 0.0099(14) 0.0191(14)
C8 0.080(3) 0.063(2) 0.052(2) 0.0212(17) 0.0142(18) 0.047(2)
C9 0.046(2) 0.0551(19) 0.062(2) -0.0014(16) 0.0122(16) 0.0220(16)
C10 0.066(2) 0.0320(16) 0.082(2) 0.0122(16) 0.0101(19) 0.0136(16)
C11 0.0285(14) 0.0301(13) 0.0258(13) -0.0024(11) 0.0063(11) 0.0037(11)
C12 0.0429(18) 0.0354(15) 0.0322(15) 0.0082(12) 0.0102(12) 0.0040(13)
C13 0.0355(16) 0.0391(15) 0.0335(15) -0.0022(12) 0.0046(12) 0.0024(13)
C14 0.0452(18) 0.0415(16) 0.0308(15) 0.0015(12) 0.0090(13) 0.0104(13)
C15 0.0336(16) 0.0418(16) 0.0280(14) 0.0071(12) 0.0037(11) 0.0084(13)
C16 0.0268(14) 0.0182(12) 0.0284(13) 0.0005(10) 0.0069(10) 0.0006(10)
C17 0.0310(15) 0.0255(13) 0.0237(13) -0.0023(10) 0.0057(10) -0.0020(11)
C18 0.0337(15) 0.0239(13) 0.0297(14) -0.0048(11) 0.0090(11) -0.0007(11)
C19 0.0286(14) 0.0239(12) 0.0282(14) -0.0029(10) 0.0052(11) 0.0004(11)
C20 0.0311(15) 0.0225(12) 0.0263(13) 0.0010(10) 0.0035(11) -0.0024(11)
C21 0.0262(14) 0.0221(12) 0.0264(13) -0.0043(10) 0.0075(10) -0.0059(10)
C22 0.0369(16) 0.0293(14) 0.0296(14) -0.0028(11) 0.0087(11) 0.0061(12)
C23 0.050(2) 0.0313(15) 0.0522(18) -0.0119(13) 0.0065(15) 0.0092(14)
C24 0.0409(19) 0.0535(19) 0.064(2) 0.0052(16) 0.0157(16) 0.0120(15)
C25 0.060(2) 0.0442(17) 0.0408(17) 0.0029(14) 0.0080(15) 0.0237(15)
C26 0.0312(15) 0.0223(12) 0.0261(13) 0.0036(10) 0.0116(11) 0.0008(11)
C27 0.0375(16) 0.0295(14) 0.0299(14) -0.0036(11) 0.0101(12) -0.0013(12)
C28 0.057(2) 0.0307(14) 0.0314(15) 0.0035(11) 0.0192(13) 0.0034(13)
C29 0.0366(16) 0.0302(14) 0.0394(15) -0.0020(12) 0.0158(12) -0.0038(12)
C30 0.0331(15) 0.0293(14) 0.0249(13) -0.0046(11) 0.0091(11) 0.0006(12)
C31 0.0392(17) 0.0411(15) 0.0238(13) -0.0013(12) 0.0013(11) 0.0038(13)
C32 0.0363(16) 0.0330(14) 0.0208(13) 0.0015(10) 0.0056(11) 0.0032(12)
C33 0.0455(18) 0.0409(15) 0.0302(15) 0.0031(12) 0.0099(13) -0.0022(14)
C34 0.0475(18) 0.0397(15) 0.0253(14) -0.0016(12) 0.0063(12) 0.0031(14)
C35 0.0362(17) 0.0388(15) 0.0345(15) 0.0035(12) 0.0120(12) 0.0017(13)
C36 0.059(2) 0.0449(17) 0.0508(19) -0.0058(14) 0.0230(16) -0.0115(15)
N1 0.0331(13) 0.0354(12) 0.0240(11) 0.0018(9) 0.0058(9) 0.0044(10)
N2 0.0309(12) 0.0280(11) 0.0198(10) 0.0016(8) 0.0044(9) -0.0004(9)
O1 0.0322(10) 0.0282(9) 0.0264(9) 0.0035(7) 0.0072(7) 0.0091(8)
O2 0.0388(11) 0.0249(9) 0.0284(9) 0.0037(7) 0.0127(8) 0.0057(8)

loop_
_atom_type_symbol
_atom_type_description
_atom_type_scat_dispersion_real
_atom_type_scat_dispersion_imag
_atom_type_scat_source
C C 0.0033 0.0016 'International Tables Vol C Tables 4.2.6.8 and 6.1.1.4'
H H 0.0000 0.0000 'International Tables Vol C Tables 4.2.6.8 and 6.1.1.4'
N N 0.0061 0.0033 'International Tables Vol C Tables 4.2.6.8 and 6.1.1.4'
O O 0.0106 0.0060 'International Tables Vol C Tables 4.2.6.8 and 6.1.1.4'
Al Al 0.0645 0.0514 'International Tables Vol C Tables 4.2.6.8 and 6.1.1.4'

loop_
_geom_angle_atom_site_label_1
_geom_angle_atom_site_label_2
_geom_angle_atom_site_label_3
_geom_angle
O2 Al O1 90.40(7)
O2 Al C35 114.35(10)
O1 Al C35 100.49(10)
O2 Al N1 129.73(9)
O1 Al N1 88.07(8)
C35 Al N1 115.31(10)
O2 Al N2 87.23(8)
O1 Al N2 158.80(9)
C35 Al N2 99.66(10)
N1 Al N2 77.41(8)
O1 C1 C2 120.5(2)
O1 C1 C6 121.3(2)
C2 C1 C6 118.2(2)
C3 C2 C1 121.0(2)
C3 C2 C15 117.7(2)
C1 C2 C15 121.3(2)
C4 C3 C2 121.7(2)
C4 C3 H3 119.1
C2 C3 H3 119.1
C3 C4 C5 116.3(2)
C3 C4 C7 123.8(2)
C5 C4 C7 119.9(2)
C6 C5 C4 125.5(2)
C6 C5 H5 117.3
C4 C5 H5 117.3
C5 C6 C1 117.3(2)
C5 C6 C11 121.5(2)
C1 C6 C11 121.2(2)
C8 C7 C4 111.2(2)
C8 C7 C9 109.0(3)
C4 C7 C9 109.6(2)
C8 C7 C10 108.1(2)
C4 C7 C10 109.3(2)
C9 C7 C10 109.5(2)
C7 C8 H8A 109.5
C7 C8 H8B 109.5
H8A C8 H8B 109.5
C7 C8 H8C 109.5
H8A C8 H8C 109.5
H8B C8 H8C 109.5
C7 C9 H9A 109.5
C7 C9 H9B 109.5
H9A C9 H9B 109.5
C7 C9 H9C 109.5
H9A C9 H9C 109.5
H9B C9 H9C 109.5
C7 C10 H10A 109.5
C7 C10 H10B 109.5
H10A C10 H10B 109.5
C7 C10 H10C 109.5
H10A C10 H10C 109.5
H10B C10 H10C 109.5
C12 C11 C13 109.8(2)
C12 C11 C6 110.4(2)
C13 C11 C6 109.8(2)
C12 C11 C14 107.1(2)
C13 C11 C14 107.6(2)
C6 C11 C14 112.0(2)
C11 C12 H12A 109.5
C11 C12 H12B 109.5
H12A C12 H12B 109.5
C11 C12 H12C 109.5
H12A C12 H12C 109.5
H12B C12 H12C 109.5
C11 C13 H13A 109.5
C11 C13 H13B 109.5
H13A C13 H13B 109.5
C11 C13 H13C 109.5
H13A C13 H13C 109.5
H13B C13 H13C 109.5
C11 C14 H14A 109.5
C11 C14 H14B 109.5
H14A C14 H14B 109.5
C11 C14 H14C 109.5
H14A C14 H14C 109.5
H14B C14 H14C 109.5
N1 C15 C2 126.2(2)
N1 C15 H15 116.9
C2 C15 H15 116.9
O2 C16 C17 120.8(2)
O2 C16 C21 120.6(2)
C17 C16 C21 118.5(2)
C18 C17 C16 120.5(2)
C18 C17 C30 118.5(2)
C16 C17 C30 121.0(2)
C19 C18 C17 122.4(2)
C19 C18 H18 118.8
C17 C18 H18 118.8
C18 C19 C20 115.6(2)
C18 C19 C22 121.0(2)
C20 C19 C22 123.3(2)
C21 C20 C19 125.0(2)
C21 C20 H20 117.5
C19 C20 H20 117.5
C20 C21 C16 117.8(2)
C20 C21 C26 121.5(2)
C16 C21 C26 120.6(2)
C24 C22 C23 108.9(2)
C24 C22 C25 107.9(2)
C23 C22 C25 107.6(2)
C24 C22 C19 110.1(2)
C23 C22 C19 109.8(2)
C25 C22 C19 112.5(2)
C22 C23 H23A 109.5
C22 C23 H23B 109.5
H23A C23 H23B 109.5
C22 C23 H23C 109.5
H23A C23 H23C 109.5
H23B C23 H23C 109.5
C22 C24 H24A 109.5
C22 C24 H24B 109.5
H24A C24 H24B 109.5
C22 C24 H24C 109.5
H24A C24 H24C 109.5
H24B C24 H24C 109.5
C22 C25 H25A 109.5
C22 C25 H25B 109.5
H25A C25 H25B 109.5
C22 C25 H25C 109.5
H25A C25 H25C 109.5
H25B C25 H25C 109.5
C28 C26 C29 107.8(2)
C28 C26 C27 107.2(2)
C29 C26 C27 110.40(19)
C28 C26 C21 112.07(19)
C29 C26 C21 110.2(2)
C27 C26 C21 109.11(18)
C26 C27 H27A 109.5
C26 C27 H27B 109.5
H27A C27 H27B 109.5
C26 C27 H27C 109.5
H27A C27 H27C 109.5
H27B C27 H27C 109.5
C26 C28 H28A 109.5
C26 C28 H28B 109.5
H28A C28 H28B 109.5
C26 C28 H28C 109.5
H28A C28 H28C 109.5
H28B C28 H28C 109.5
C26 C29 H29A 109.5
C26 C29 H29B 109.5
H29A C29 H29B 109.5
C26 C29 H29C 109.5
H29A C29 H29C 109.5
H29B C29 H29C 109.5
N2 C30 C17 125.2(2)
N2 C30 H30 117.4
C17 C30 H30 117.4
N1 C31 C32 109.0(2)
N1 C31 H31A 109.9
C32 C31 H31A 109.9
N1 C31 H31B 109.9
C32 C31 H31B 109.9
H31A C31 H31B 108.3
N2 C32 C34 114.17(19)
N2 C32 C31 102.59(18)
C34 C32 C31 110.1(2)
N2 C32 C33 109.4(2)
C34 C32 C33 110.4(2)
C31 C32 C33 109.9(2)
C32 C33 H33A 109.5
C32 C33 H33B 109.5
H33A C33 H33B 109.5
C32 C33 H33C 109.5
H33A C33 H33C 109.5
H33B C33 H33C 109.5
C32 C34 H34A 109.5
C32 C34 H34B 109.5
H34A C34 H34B 109.5
C32 C34 H34C 109.5
H34A C34 H34C 109.5
H34B C34 H34C 109.5
C36 C35 Al 117.7(2)
C36 C35 H35A 107.9
Al C35 H35A 107.9
C36 C35 H35B 107.9
Al C35 H35B 107.9
H35A C35 H35B 107.2
C35 C36 H36A 109.5
C35 C36 H36B 109.5
H36A C36 H36B 109.5
C35 C36 H36C 109.5
H36A C36 H36C 109.5
H36B C36 H36C 109.5
C15 N1 C31 118.0(2)
C15 N1 Al 124.35(17)
C31 N1 Al 117.54(15)
C30 N2 C32 121.42(19)
C30 N2 Al 123.85(16)
C32 N2 Al 114.72(14)
C1 O1 Al 131.69(15)
C16 O2 Al 131.06(15)

loop_
_geom_bond_atom_site_label_1
_geom_bond_atom_site_label_2
_geom_bond_distance
Al O2 1.7903(16)
Al O1 1.8320(17)
Al C35 1.974(3)
Al N1 2.013(2)
Al N2 2.066(2)
C1 O1 1.315(3)
C1 C2 1.416(3)
C1 C6 1.429(3)
C2 C3 1.408(3)
C2 C15 1.435(3)
C3 C4 1.365(3)
C3 H3 0.9500
C4 C5 1.409(3)
C4 C7 1.531(3)
C5 C6 1.381(3)
C5 H5 0.9500
C6 C11 1.534(3)
C7 C8 1.526(4)
C7 C9 1.532(4)
C7 C10 1.536(4)
C8 H8A 0.9800
C8 H8B 0.9800
C8 H8C 0.9800
C9 H9A 0.9800
C9 H9B 0.9800
C9 H9C 0.9800
C10 H10A 0.9800
C10 H10B 0.9800
C10 H10C 0.9800
C11 C12 1.534(3)
C11 C13 1.535(3)
C11 C14 1.535(3)
C12 H12A 0.9800
C12 H12B 0.9800
C12 H12C 0.9800
C13 H13A 0.9800
C13 H13B 0.9800
C13 H13C 0.9800
C14 H14A 0.9800
C14 H14B 0.9800
C14 H14C 0.9800
C15 N1 1.285(3)
C15 H15 0.9500
C16 O2 1.331(3)
C16 C17 1.416(3)
C16 C21 1.418(3)
C17 C18 1.401(3)
C17 C30 1.441(3)
C18 C19 1.380(3)
C18 H18 0.9500
C19 C20 1.408(3)
C19 C22 1.533(3)
C20 C21 1.390(3)
C20 H20 0.9500
C21 C26 1.536(3)
C22 C24 1.529(4)
C22 C23 1.527(3)
C22 C25 1.531(3)
C23 H23A 0.9800
C23 H23B 0.9800
C23 H23C 0.9800
C24 H24A 0.9800
C24 H24B 0.9800
C24 H24C 0.9800
C25 H25A 0.9800
C25 H25B 0.9800
C25 H25C 0.9800
C26 C28 1.531(3)
C26 C29 1.535(3)
C26 C27 1.535(3)
C27 H27A 0.9800
C27 H27B 0.9800
C27 H27C 0.9800
C28 H28A 0.9800
C28 H28B 0.9800
C28 H28C 0.9800
C29 H29A 0.9800
C29 H29B 0.9800
C29 H29C 0.9800
C30 N2 1.282(3)
C30 H30 0.9500
C31 N1 1.468(3)
C31 C32 1.525(4)
C31 H31A 0.9900
C31 H31B 0.9900
C32 N2 1.491(3)
C32 C34 1.527(3)
C32 C33 1.535(3)
C33 H33A 0.9800
C33 H33B 0.9800
C33 H33C 0.9800
C34 H34A 0.9800
C34 H34B 0.9800
C34 H34C 0.9800
C35 C36 1.552(3)
C35 H35A 0.9900
C35 H35B 0.9900
C36 H36A 0.9800
C36 H36B 0.9800
C36 H36C 0.9800
